data_2236877
loop_
_publ_author_name
'Lackov\'a, Katar\'ina'
'Poto\<c\<n\'ak, Ivan'

_publ_section_title
;
 (Nitrato-\k^2^<i>O</i>,<i>O</i>')bis(1,10-phenanthroline-\k^2^<i>N</i>,<i>N</i>')copper(II)
 tricyanomethanide
;
_journal_coeditor_code GK2531
_journal_issue 12
_journal_name_full 'Acta Crystallographica Section E'
_journal_page_first m1553
_journal_page_last m1554
_journal_paper_doi 10.1107/S1600536812047757
_journal_volume 68
_journal_year 2012
_chemical_formula_iupac '[Cu (N O3) (C12 H8 N2)2] (C4 N3)'
_chemical_formula_moiety 'C24 H16 Cu N5 O3 +, C4 N3 -'
_chemical_formula_sum 'C28 H16 Cu N8 O3'
_chemical_formula_weight 576.03
_chemical_name_systematic
;
(Nitrato-\k^2^<i>O</i>,<i>O</i>')bis(1,10-phenanthroline-
\k^2^<i>N</i>,<i>N</i>')copper(II) tricyanomethanide
;
_space_group_IT_number 14
_symmetry_cell_setting monoclinic
_symmetry_space_group_name_Hall '-P 2ybc'
_symmetry_space_group_name_H-M 'P 1 21/c 1'
_atom_sites_solution_hydrogens geom
_atom_sites_solution_primary direct
_atom_sites_solution_secondary difmap
_audit_creation_method SHELXL-97
_cell_angle_alpha 90.00
_cell_angle_beta 103.997(3)
_cell_angle_gamma 90.00
_cell_formula_units_Z 4
_cell_length_a 13.3011(4)
_cell_length_b 10.1155(3)
_cell_length_c 19.5597(6)
_cell_measurement_reflns_used 4424
_cell_measurement_temperature 183(2)
_cell_measurement_theta_max 29.35
_cell_measurement_theta_min 2.91
_cell_volume 2553.56(14)
_computing_cell_refinement 'CrysAlis RED (Oxford Diffraction, 2007)'
_computing_data_collection 'CrysAlis CCD (Oxford Diffraction, 2007)'
_computing_data_reduction 'CrysAlis RED (Oxford Diffraction, 2007)'
_computing_molecular_graphics 'DIAMOND (Brandenburg, 2001)'
_computing_publication_material 'SHELXL97 (Sheldrick, 2008)'
_computing_structure_refinement 'SHELXL97 (Sheldrick, 2008)'
_computing_structure_solution 'SHELXS97 (Sheldrick, 2008)'
_diffrn_ambient_temperature 183(2)
_diffrn_detector_area_resol_mean 8.3438
_diffrn_measured_fraction_theta_full 0.996
_diffrn_measured_fraction_theta_max 0.996
_diffrn_measurement_device_type
;
Oxford Diffraction Xcalibur Sapphire2
;
_diffrn_measurement_method '\w scans'
_diffrn_radiation_monochromator graphite
_diffrn_radiation_source 'fine-focus sealed tube'
_diffrn_radiation_type MoK\a
_diffrn_radiation_wavelength 0.71069
_diffrn_reflns_av_R_equivalents 0.0236
_diffrn_reflns_av_sigmaI/netI 0.0449
_diffrn_reflns_limit_h_max 9
_diffrn_reflns_limit_h_min -16
_diffrn_reflns_limit_k_max 12
_diffrn_reflns_limit_k_min -11
_diffrn_reflns_limit_l_max 24
_diffrn_reflns_limit_l_min -22
_diffrn_reflns_number 10675
_diffrn_reflns_theta_full 26.50
_diffrn_reflns_theta_max 26.50
_diffrn_reflns_theta_min 2.92
_diffrn_standards_interval_count 0
_diffrn_standards_interval_time 0
_diffrn_standards_number 0
_exptl_absorpt_coefficient_mu 0.903
_exptl_absorpt_correction_T_max 0.825
_exptl_absorpt_correction_T_min 0.777
_exptl_absorpt_correction_type analytical
_exptl_absorpt_process_details
;
[CrysAlis RED (Oxford Diffraction, 2007), based on expressions derived
from
Clark & Reid (1995)]
;
_exptl_crystal_colour green
_exptl_crystal_density_diffrn 1.498
_exptl_crystal_density_method 'not measured'
_exptl_crystal_description prism
_exptl_crystal_F_000 1172
_exptl_crystal_size_max 0.38
_exptl_crystal_size_mid 0.31
_exptl_crystal_size_min 0.26
_refine_diff_density_max 0.397
_refine_diff_density_min -0.426
_refine_ls_extinction_method none
_refine_ls_goodness_of_fit_ref 1.006
_refine_ls_hydrogen_treatment constr
_refine_ls_matrix_type full
_refine_ls_number_parameters 361
_refine_ls_number_reflns 5283
_refine_ls_number_restraints 0
_refine_ls_restrained_S_all 1.006
_refine_ls_R_factor_all 0.0630
_refine_ls_R_factor_gt 0.0398
_refine_ls_shift/su_max 0.001
_refine_ls_shift/su_mean 0.000
_refine_ls_structure_factor_coef Fsqd
_refine_ls_weighting_details 'calc w=1/[\s^2^(Fo^2^)+(0.0384P)^2^+1.6904P] where P=(Fo^2^+2Fc^2^)/3'
_refine_ls_weighting_scheme calc
_refine_ls_wR_factor_gt 0.0862
_refine_ls_wR_factor_ref 0.0969
_reflns_number_gt 4034
_reflns_number_total 5283
_reflns_threshold_expression I>2sigma(I)
_cod_data_source_file gk2531.cif
_cod_data_source_block I
_cod_original_cell_volume 2553.56(13)
_cod_original_sg_symbol_H-M 'P 21/c'
_cod_database_code 2236877
_cod_database_fobs_code 2236877

loop_
_symmetry_equiv_pos_as_xyz
'x, y, z'
'-x, y+1/2, -z+1/2'
'-x, -y, -z'
'x, -y-1/2, z-1/2'

loop_
_atom_site_type_symbol
_atom_site_label
_atom_site_fract_x
_atom_site_fract_y
_atom_site_fract_z
_atom_site_U_iso_or_equiv
_atom_site_adp_type
_atom_site_calc_flag
_atom_site_refinement_flags
_atom_site_occupancy
_atom_site_symmetry_multiplicity
Cu Cu1 0.23397(2) 0.23042(3) 0.492800(16) 0.02860(11) Uani d . 1 1
N N10 0.20297(15) 0.0829(2) 0.42426(10) 0.0279(5) Uani d . 1 1
N N20 0.37950(15) 0.2104(2) 0.47543(10) 0.0254(4) Uani d . 1 1
N N30 0.27128(15) 0.3747(2) 0.56231(10) 0.0269(5) Uani d . 1 1
N N40 0.12822(15) 0.3762(2) 0.43990(10) 0.0273(5) Uani d . 1 1
O O1 0.12472(15) 0.1517(2) 0.54749(10) 0.0456(5) Uani d . 1 1
O O2 0.27099(14) 0.0638(2) 0.59615(12) 0.0480(5) Uani d . 1 1
O O3 0.13425(17) 0.0080(2) 0.62999(11) 0.0535(6) Uani d . 1 1
N N4 0.17688(15) 0.07347(19) 0.59182(11) 0.0251(5) Uani d . 1 1
C C11 0.28763(18) 0.0376(2) 0.40462(12) 0.0247(5) Uani d . 1 1
C C12 0.1122(2) 0.0234(3) 0.39845(13) 0.0326(6) Uani d . 1 1
H H12 0.0538 0.0542 0.4117 0.039 Uiso calc R 1 1
C C13 0.1022(2) -0.0837(3) 0.35220(14) 0.0358(6) Uani d . 1 1
H H13 0.0376 -0.1216 0.3340 0.043 Uiso calc R 1 1
C C14 0.1878(2) -0.1322(3) 0.33397(13) 0.0341(6) Uani d . 1 1
H H14 0.1820 -0.2053 0.3045 0.041 Uiso calc R 1 1
C C15 0.2850(2) -0.0715(2) 0.35975(12) 0.0280(6) Uani d . 1 1
C C16 0.3793(2) -0.1106(3) 0.34200(13) 0.0316(6) Uani d . 1 1
H H16 0.3789 -0.1841 0.3134 0.038 Uiso calc R 1 1
C C21 0.38273(18) 0.1067(2) 0.43158(12) 0.0236(5) Uani d . 1 1
C C22 0.46619(19) 0.2782(3) 0.49966(13) 0.0302(6) Uani d . 1 1
H H22 0.4648 0.3495 0.5294 0.036 Uiso calc R 1 1
C C23 0.5594(2) 0.2471(3) 0.48255(13) 0.0320(6) Uani d . 1 1
H H23 0.6186 0.2971 0.5007 0.038 Uiso calc R 1 1
C C24 0.5630(2) 0.1427(3) 0.43896(13) 0.0319(6) Uani d . 1 1
H H24 0.6248 0.1209 0.4273 0.038 Uiso calc R 1 1
C C25 0.47279(19) 0.0682(2) 0.41169(12) 0.0251(5) Uani d . 1 1
C C26 0.4683(2) -0.0431(3) 0.36593(13) 0.0311(6) Uani d . 1 1
H H26 0.5277 -0.0694 0.3525 0.037 Uiso calc R 1 1
C C31 0.21763(18) 0.4890(2) 0.54394(12) 0.0240(5) Uani d . 1 1
C C32 0.3421(2) 0.3704(3) 0.62327(13) 0.0327(6) Uani d . 1 1
H H32 0.3780 0.2919 0.6365 0.039 Uiso calc R 1 1
C C33 0.3646(2) 0.4792(3) 0.66803(14) 0.0350(6) Uani d . 1 1
H H33 0.4153 0.4735 0.7101 0.042 Uiso calc R 1 1
C C34 0.3117(2) 0.5938(3) 0.64957(13) 0.0327(6) Uani d . 1 1
H H34 0.3265 0.6673 0.6789 0.039 Uiso calc R 1 1
C C35 0.23491(19) 0.6016(2) 0.58662(13) 0.0267(5) Uani d . 1 1
C C36 0.1738(2) 0.7169(3) 0.56400(14) 0.0322(6) Uani d . 1 1
H H36 0.1847 0.7924 0.5920 0.039 Uiso calc R 1 1
C C41 0.14034(18) 0.4896(2) 0.47829(13) 0.0252(5) Uani d . 1 1
C C42 0.0572(2) 0.3760(3) 0.37912(13) 0.0348(6) Uani d . 1 1
H H42 0.0484 0.2998 0.3517 0.042 Uiso calc R 1 1
C C43 -0.0048(2) 0.4860(3) 0.35470(14) 0.0378(7) Uani d . 1 1
H H43 -0.0538 0.4821 0.3118 0.045 Uiso calc R 1 1
C C44 0.0065(2) 0.5983(3) 0.39360(14) 0.0351(6) Uani d . 1 1
H H44 -0.0352 0.6713 0.3778 0.042 Uiso calc R 1 1
C C45 0.08147(18) 0.6040(3) 0.45786(13) 0.0282(6) Uani d . 1 1
C C46 0.1005(2) 0.7181(3) 0.50269(15) 0.0340(6) Uani d . 1 1
H H46 0.0615 0.7943 0.4893 0.041 Uiso calc R 1 1
C C1 0.3205(3) 0.4583(3) 0.34844(17) 0.0488(8) Uani d . 1 1
C C2 0.4051(2) 0.3074(3) 0.28228(14) 0.0384(7) Uani d . 1 1
C C3 0.2207(2) 0.2859(3) 0.27295(14) 0.0408(7) Uani d . 1 1
C C4 0.3157(2) 0.3509(3) 0.30173(14) 0.0381(7) Uani d . 1 1
N N1 0.3254(3) 0.5442(3) 0.38713(17) 0.0772(10) Uani d . 1 1
N N2 0.4774(2) 0.2697(3) 0.26576(13) 0.0481(7) Uani d . 1 1
N N3 0.1445(2) 0.2311(3) 0.25020(14) 0.0594(8) Uani d . 1 1

loop_
_atom_site_aniso_label
_atom_site_aniso_U_11
_atom_site_aniso_U_22
_atom_site_aniso_U_33
_atom_site_aniso_U_12
_atom_site_aniso_U_13
_atom_site_aniso_U_23
Cu1 0.02404(17) 0.02999(18) 0.02883(17) 0.00306(14) 0.00066(12) -0.00604(14)
N10 0.0248(11) 0.0302(12) 0.0268(11) 0.0005(9) 0.0026(9) -0.0015(9)
N20 0.0246(10) 0.0265(11) 0.0233(10) -0.0003(9) 0.0026(9) 0.0008(9)
N30 0.0253(11) 0.0267(11) 0.0268(11) 0.0050(9) 0.0027(9) -0.0008(9)
N40 0.0210(10) 0.0315(12) 0.0270(11) 0.0020(9) 0.0007(9) 0.0003(9)
O1 0.0396(11) 0.0472(12) 0.0433(11) 0.0154(10) -0.0029(9) -0.0071(10)
O2 0.0230(10) 0.0497(13) 0.0711(14) 0.0028(9) 0.0111(10) -0.0105(11)
O3 0.0639(15) 0.0471(13) 0.0574(14) -0.0118(11) 0.0298(12) -0.0044(11)
N4 0.0220(11) 0.0207(11) 0.0337(11) -0.0005(9) 0.0092(9) -0.0091(9)
C11 0.0266(13) 0.0253(13) 0.0203(12) 0.0015(11) 0.0019(10) 0.0032(10)
C12 0.0279(13) 0.0373(15) 0.0305(14) -0.0031(12) 0.0032(11) -0.0003(12)
C13 0.0337(15) 0.0374(16) 0.0332(14) -0.0103(13) 0.0018(12) -0.0005(12)
C14 0.0465(17) 0.0266(14) 0.0267(13) -0.0054(12) 0.0038(12) -0.0056(11)
C15 0.0355(14) 0.0257(13) 0.0210(12) 0.0002(11) 0.0030(11) 0.0025(10)
C16 0.0454(16) 0.0263(13) 0.0233(12) 0.0063(12) 0.0090(12) -0.0021(11)
C21 0.0279(13) 0.0232(12) 0.0181(11) 0.0019(10) 0.0024(10) 0.0055(10)
C22 0.0309(14) 0.0302(14) 0.0281(13) -0.0042(12) 0.0044(11) -0.0029(11)
C23 0.0262(13) 0.0402(16) 0.0284(13) -0.0071(12) 0.0040(11) 0.0023(12)
C24 0.0263(13) 0.0414(16) 0.0286(13) 0.0031(12) 0.0080(11) 0.0068(12)
C25 0.0295(13) 0.0248(13) 0.0206(11) 0.0047(11) 0.0051(10) 0.0056(10)
C26 0.0343(14) 0.0351(15) 0.0258(13) 0.0088(12) 0.0108(11) 0.0052(11)
C31 0.0200(12) 0.0276(13) 0.0256(12) 0.0012(10) 0.0077(10) 0.0016(10)
C32 0.0324(14) 0.0326(15) 0.0285(13) 0.0049(12) -0.0017(11) 0.0014(11)
C33 0.0356(15) 0.0374(16) 0.0274(13) -0.0011(12) -0.0014(12) -0.0038(12)
C34 0.0370(15) 0.0298(14) 0.0301(13) -0.0030(12) 0.0057(12) -0.0075(11)
C35 0.0246(13) 0.0276(13) 0.0298(13) -0.0013(11) 0.0102(11) 0.0004(11)
C36 0.0343(14) 0.0248(13) 0.0397(15) 0.0014(11) 0.0131(12) -0.0024(12)
C41 0.0199(12) 0.0292(13) 0.0277(13) -0.0010(10) 0.0080(10) 0.0030(11)
C42 0.0300(14) 0.0417(16) 0.0296(14) -0.0020(12) 0.0013(11) -0.0009(12)
C43 0.0268(14) 0.0500(18) 0.0313(14) 0.0018(13) -0.0032(12) 0.0086(13)
C44 0.0264(14) 0.0384(16) 0.0389(15) 0.0052(12) 0.0046(12) 0.0114(13)
C45 0.0213(12) 0.0323(14) 0.0327(13) 0.0039(11) 0.0097(11) 0.0064(11)
C46 0.0306(14) 0.0277(14) 0.0458(16) 0.0088(12) 0.0132(13) 0.0065(13)
C1 0.055(2) 0.0455(19) 0.0450(17) -0.0154(16) 0.0094(15) -0.0067(16)
C2 0.0484(18) 0.0380(17) 0.0226(13) -0.0190(15) -0.0033(13) 0.0032(12)
C3 0.0483(18) 0.0447(17) 0.0283(14) -0.0067(15) 0.0072(13) -0.0054(13)
C4 0.0443(17) 0.0364(16) 0.0299(14) -0.0098(13) 0.0015(13) -0.0003(12)
N1 0.086(2) 0.062(2) 0.085(2) -0.0259(18) 0.025(2) -0.0363(19)
N2 0.0455(16) 0.0587(17) 0.0381(14) -0.0186(14) 0.0064(12) -0.0048(13)
N3 0.0510(17) 0.075(2) 0.0492(16) -0.0219(15) 0.0059(14) -0.0160(15)

loop_
_atom_type_symbol
_atom_type_description
_atom_type_scat_dispersion_real
_atom_type_scat_dispersion_imag
_atom_type_scat_source
C C 0.0033 0.0016 'International Tables Vol C Tables 4.2.6.8 and 6.1.1.4'
H H 0.0000 0.0000 'International Tables Vol C Tables 4.2.6.8 and 6.1.1.4'
N N 0.0061 0.0033 'International Tables Vol C Tables 4.2.6.8 and 6.1.1.4'
O O 0.0106 0.0060 'International Tables Vol C Tables 4.2.6.8 and 6.1.1.4'
Cu Cu 0.3201 1.2651 'International Tables Vol C Tables 4.2.6.8 and 6.1.1.4'

loop_
_geom_angle_atom_site_label_1
_geom_angle_atom_site_label_2
_geom_angle_atom_site_label_3
_geom_angle
_geom_angle_publ_flag
N10 Cu1 N30 177.46(8) n
N10 Cu1 N40 100.85(8) n
N20 Cu1 N10 82.20(8) n
N20 Cu1 N30 95.54(8) n
N20 Cu1 N40 121.78(8) n
N30 Cu1 N40 81.31(8) n
N10 Cu1 O1 90.15(8) n
N20 Cu1 O1 145.22(8) n
N30 Cu1 O1 91.07(8) n
N40 Cu1 O1 92.97(8) n
N10 Cu1 O2 90.41(8) n
N20 Cu1 O2 93.23(7) n
N30 Cu1 O2 88.55(7) n
N40 Cu1 O2 144.19(7) n
O1 Cu1 O2 52.76(6) n
C12 N10 C11 118.6(2) ?
C12 N10 Cu1 128.10(18) ?
C11 N10 Cu1 113.29(15) ?
C22 N20 C21 117.7(2) ?
C22 N20 Cu1 131.50(18) ?
C21 N20 Cu1 110.75(16) ?
C32 N30 C31 118.5(2) ?
C32 N30 Cu1 126.82(17) ?
C31 N30 Cu1 114.70(15) ?
C42 N40 C41 117.4(2) ?
C42 N40 Cu1 132.69(18) ?
C41 N40 Cu1 109.91(15) ?
N4 O1 Cu1 104.48(15) ?
N4 O2 Cu1 84.07(15) ?
O3 N4 O2 121.4(2) ?
O3 N4 O1 120.0(2) ?
O2 N4 O1 118.6(2) ?
N10 C11 C15 123.1(2) ?
N10 C11 C21 116.9(2) ?
C15 C11 C21 120.0(2) ?
N10 C12 C13 122.1(3) ?
N10 C12 H12 119.0 ?
C13 C12 H12 119.0 ?
C14 C13 C12 119.6(2) ?
C14 C13 H13 120.2 ?
C12 C13 H13 120.2 ?
C13 C14 C15 120.1(2) ?
C13 C14 H14 120.0 ?
C15 C14 H14 120.0 ?
C11 C15 C14 116.6(2) ?
C11 C15 C16 118.5(2) ?
C14 C15 C16 124.9(2) ?
C26 C16 C15 121.4(2) ?
C26 C16 H16 119.3 ?
C15 C16 H16 119.3 ?
N20 C21 C25 123.2(2) ?
N20 C21 C11 116.7(2) ?
C25 C21 C11 120.1(2) ?
N20 C22 C23 123.0(2) ?
N20 C22 H22 118.5 ?
C23 C22 H22 118.5 ?
C24 C23 C22 119.4(2) ?
C24 C23 H23 120.3 ?
C22 C23 H23 120.3 ?
C23 C24 C25 119.7(2) ?
C23 C24 H24 120.2 ?
C25 C24 H24 120.2 ?
C21 C25 C24 117.0(2) ?
C21 C25 C26 118.9(2) ?
C24 C25 C26 124.1(2) ?
C16 C26 C25 121.1(2) ?
C16 C26 H26 119.5 ?
C25 C26 H26 119.5 ?
N30 C31 C35 122.3(2) ?
N30 C31 C41 117.1(2) ?
C35 C31 C41 120.6(2) ?
N30 C32 C33 122.4(2) ?
N30 C32 H32 118.8 ?
C33 C32 H32 118.8 ?
C34 C33 C32 119.2(2) ?
C34 C33 H33 120.4 ?
C32 C33 H33 120.4 ?
C33 C34 C35 120.2(2) ?
C33 C34 H34 119.9 ?
C35 C34 H34 119.9 ?
C31 C35 C34 117.3(2) ?
C31 C35 C36 118.8(2) ?
C34 C35 C36 123.9(2) ?
C46 C36 C35 121.1(2) ?
C46 C36 H36 119.5 ?
C35 C36 H36 119.5 ?
N40 C41 C45 123.8(2) ?
N40 C41 C31 117.0(2) ?
C45 C41 C31 119.2(2) ?
N40 C42 C43 122.5(3) ?
N40 C42 H42 118.8 ?
C43 C42 H42 118.8 ?
C44 C43 C42 119.9(2) ?
C44 C43 H43 120.0 ?
C42 C43 H43 120.0 ?
C43 C44 C45 119.7(2) ?
C43 C44 H44 120.1 ?
C45 C44 H44 120.1 ?
C41 C45 C44 116.6(2) ?
C41 C45 C46 119.1(2) ?
C44 C45 C46 124.2(2) ?
C36 C46 C45 121.2(2) ?
C36 C46 H46 119.4 ?
C45 C46 H46 119.4 ?
N1 C1 C4 178.9(4) n
N2 C2 C4 178.7(3) n
N3 C3 C4 178.8(4) n
C1 C4 C2 120.6(3) n
C2 C4 C3 118.7(3) n
C3 C4 C1 120.8(3) n

loop_
_geom_bond_atom_site_label_1
_geom_bond_atom_site_label_2
_geom_bond_distance
_geom_bond_publ_flag
Cu1 N10 1.981(2) ?
Cu1 N20 2.055(2) ?
Cu1 N30 1.974(2) ?
Cu1 N40 2.126(2) ?
Cu1 O1 2.154(2) ?
Cu1 O2 2.586(2) ?
O1 N4 1.253(3) ?
O2 N4 1.238(3) ?
O3 N4 1.234(3) ?
N10 C11 1.354(3) ?
N10 C12 1.334(3) ?
N20 C21 1.362(3) ?
N20 C22 1.326(3) ?
N30 C31 1.361(3) ?
N30 C32 1.330(3) ?
N40 C41 1.359(3) ?
N40 C42 1.327(3) ?
C11 C15 1.405(3) ?
C11 C21 1.430(3) ?
C12 C13 1.397(4) ?
C12 H12 0.9300 ?
C13 C14 1.364(4) ?
C13 H13 0.9300 ?
C14 C15 1.410(4) ?
C14 H14 0.9300 ?
C15 C16 1.435(4) ?
C16 C26 1.349(4) ?
C16 H16 0.9300 ?
C21 C25 1.401(3) ?
C22 C23 1.396(4) ?
C22 H22 0.9300 ?
C23 C24 1.366(4) ?
C23 H23 0.9300 ?
C24 C25 1.409(3) ?
C24 H24 0.9300 ?
C25 C26 1.431(3) ?
C26 H26 0.9300 ?
C31 C35 1.398(3) ?
C31 C41 1.438(3) ?
C32 C33 1.393(4) ?
C32 H32 0.9300 ?
C33 C34 1.359(4) ?
C33 H33 0.9300 ?
C34 C35 1.399(3) ?
C34 H34 0.9300 ?
C35 C36 1.429(3) ?
C36 C46 1.351(4) ?
C36 H36 0.9300 ?
C41 C45 1.401(3) ?
C42 C43 1.400(4) ?
C42 H42 0.9300 ?
C43 C44 1.355(4) ?
C43 H43 0.9300 ?
C44 C45 1.404(3) ?
C44 H44 0.9300 ?
C45 C46 1.434(4) ?
C46 H46 0.9300 ?
C1 N1 1.144(4) n
C1 C4 1.411(4) n
C2 N2 1.151(4) n
C2 C4 1.404(4) n
C3 N3 1.147(4) n
C3 C4 1.415(4) n

loop_
_geom_hbond_atom_site_label_D
_geom_hbond_atom_site_label_H
_geom_hbond_atom_site_label_A
_geom_hbond_site_symmetry_A
_geom_hbond_distance_DH
_geom_hbond_distance_HA
_geom_hbond_distance_DA
_geom_hbond_angle_DHA
_geom_hbond_publ_flag
C12 H12 O3 3_556 0.93 2.52 3.206(3) 131 y
C24 H24 O2 3_656 0.93 2.44 3.231(3) 144 y
C36 H36 O3 1_565 0.93 2.45 3.307(3) 153 y
C46 H46 O1 3_566 0.93 2.47 3.201(3) 136 y
